data_4036706
loop_
_publ_author_name
'Marshall, Jonathan L.'
'O'Neal, Nathaniel J'
'Zakharov, Lev N.'
'Haley, Michael M.'

_publ_section_title
;
 Synthesis and Characterization of Two Unsymmetrical Indenofluorene
 Analogues: Benzo[5,6]-s-indaceno[1,2-b]thiophene and
 Benzo[5,6]-s-indaceno[2,1-b]thiophene.
;
_journal_issue 9
_journal_name_full 'The Journal of organic chemistry'
_journal_page_first 3674
_journal_page_last 3680
_journal_paper_doi 10.1021/acs.joc.6b00340
_journal_volume 81
_journal_year 2016
_chemical_formula_sum 'C47 H46 N S'
_chemical_formula_weight 656.91
_space_group_crystal_system monoclinic
_space_group_IT_number 14
_space_group_name_Hall '-P 2ybc'
_space_group_name_H-M_alt 'P 1 21/c 1'
_atom_sites_solution_hydrogens geom
_audit_creation_method SHELXL-2013
_cell_angle_alpha 90
_cell_angle_beta 92.155(7)
_cell_angle_gamma 90
_cell_formula_units_Z 8
_cell_length_a 7.9020(8)
_cell_length_b 26.050(2)
_cell_length_c 36.307(3)
_cell_measurement_reflns_used 5017
_cell_measurement_temperature 223(2)
_cell_measurement_theta_max 67.01
_cell_measurement_theta_min 2.97
_cell_volume 7468.4(11)
_computing_cell_refinement 'Bruker SAINT'
_computing_data_collection 'Bruker APEX2'
_computing_data_reduction 'Bruker SAINT'
_computing_molecular_graphics 'Bruker SHELXTL'
_computing_publication_material 'Bruker SHELXTL'
_computing_structure_refinement 'SHELXL-2013 (Sheldrick 2013)'
_computing_structure_solution 'SHELXS-97 (Sheldrick 2008)'
_diffrn_ambient_temperature 223(2)
_diffrn_measured_fraction_theta_full 0.813
_diffrn_measured_fraction_theta_max 0.994
_diffrn_measurement_device_type 'Bruker APEX-II CCD'
_diffrn_measurement_method '\f and \w scans'
_diffrn_radiation_type CuK\a
_diffrn_radiation_wavelength 1.54178
_diffrn_reflns_av_R_equivalents 0.0889
_diffrn_reflns_av_unetI/netI 0.0831
_diffrn_reflns_Laue_measured_fraction_full 0.813
_diffrn_reflns_Laue_measured_fraction_max 0.994
_diffrn_reflns_limit_h_max 8
_diffrn_reflns_limit_h_min -7
_diffrn_reflns_limit_k_max 29
_diffrn_reflns_limit_k_min -29
_diffrn_reflns_limit_l_max 40
_diffrn_reflns_limit_l_min -40
_diffrn_reflns_number 44858
_diffrn_reflns_point_group_measured_fraction_full 0.813
_diffrn_reflns_point_group_measured_fraction_max 0.994
_diffrn_reflns_theta_full 67.679
_diffrn_reflns_theta_max 60.000
_diffrn_reflns_theta_min 2.088
_diffrn_source 'Incoatec I\mS'
_exptl_absorpt_coefficient_mu 1.007
_exptl_absorpt_correction_T_max 0.7528
_exptl_absorpt_correction_T_min 0.6563
_exptl_absorpt_correction_type multi-scan
_exptl_absorpt_process_details SADABS
_exptl_crystal_colour red
_exptl_crystal_density_diffrn 1.168
_exptl_crystal_description plate
_exptl_crystal_F_000 2808
_exptl_crystal_size_max 0.150
_exptl_crystal_size_mid 0.110
_exptl_crystal_size_min 0.010
_refine_diff_density_max 0.369
_refine_diff_density_min -0.378
_refine_diff_density_rms 0.073
_refine_ls_extinction_method none
_refine_ls_goodness_of_fit_ref 1.030
_refine_ls_hydrogen_treatment constr
_refine_ls_matrix_type full
_refine_ls_number_parameters 883
_refine_ls_number_reflns 11013
_refine_ls_number_restraints 0
_refine_ls_restrained_S_all 1.030
_refine_ls_R_factor_all 0.1436
_refine_ls_R_factor_gt 0.0909
_refine_ls_shift/su_max 0.001
_refine_ls_shift/su_mean 0.000
_refine_ls_structure_factor_coef Fsqd
_refine_ls_weighting_details 'w=1/[\s^2^(Fo^2^)+(0.1686P)^2^] where P=(Fo^2^+2Fc^2^)/3'
_refine_ls_weighting_scheme calc
_refine_ls_wR_factor_gt 0.2383
_refine_ls_wR_factor_ref 0.2823
_reflns_Friedel_coverage 0.000
_reflns_number_gt 6320
_reflns_number_total 11013
_reflns_threshold_expression 'I > 2\s(I)'
_cod_data_source_file jo6b00340_si_005.cif
_cod_data_source_block cu_mh169_0m
_cod_original_cell_volume 7468.3(12)
_cod_original_sg_symbol_H-M 'P 21/c'
_cod_database_code 4036706
_shelx_space_group_comment
;
The symmetry employed for this shelxl refinement is uniquely defined
by the following loop, which should always be used as a source of
symmetry information in preference to the above space-group names.
They are only intended as comments.
;
_shelx_estimated_absorpt_t_min 0.864
_shelx_estimated_absorpt_t_max 0.990
_shelxl_version_number 2013-4

loop_
_space_group_symop_operation_xyz
'x, y, z'
'-x, y+1/2, -z+1/2'
'-x, -y, -z'
'x, -y-1/2, z-1/2'

loop_
_atom_site_label
_atom_site_type_symbol
_atom_site_fract_x
_atom_site_fract_y
_atom_site_fract_z
_atom_site_U_iso_or_equiv
_atom_site_adp_type
_atom_site_occupancy
_atom_site_site_symmetry_order
_atom_site_calc_flag
_atom_site_refinement_flags_posn
_atom_site_refinement_flags_adp
S1 S 0.36907(19) 0.54124(5) 0.89067(4) 0.0544(4) Uani 1 1 d . .
C1 C 0.5131(7) 0.58712(19) 0.90793(14) 0.0509(13) Uani 1 1 d . .
C2 C 0.5316(7) 0.6270(2) 0.88368(13) 0.0489(13) Uani 1 1 d . .
H2A H 0.6025 0.6554 0.8883 0.059 Uiso 1 1 calc R U
C3 C 0.4315(7) 0.6201(2) 0.85108(13) 0.0473(12) Uani 1 1 d . .
C4 C 0.3351(7) 0.57581(18) 0.85081(13) 0.0464(12) Uani 1 1 d . .
C5 C 0.2357(7) 0.57024(19) 0.81663(13) 0.0455(12) Uani 1 1 d . .
C6 C 0.2745(6) 0.61206(18) 0.79504(13) 0.0436(12) Uani 1 1 d . .
C7 C 0.3975(7) 0.64518(19) 0.81536(13) 0.0458(12) Uani 1 1 d . .
C8 C 0.4553(7) 0.68923(19) 0.80007(13) 0.0474(13) Uani 1 1 d . .
H8A H 0.5327 0.7102 0.8134 0.057 Uiso 1 1 calc R U
C9 C 0.3979(7) 0.70340(19) 0.76381(13) 0.0489(13) Uani 1 1 d . .
C10 C 0.2782(7) 0.67005(19) 0.74366(13) 0.0450(12) Uani 1 1 d . .
C11 C 0.2176(7) 0.62584(19) 0.75855(13) 0.0466(12) Uani 1 1 d . .
H11A H 0.1403 0.6050 0.7451 0.056 Uiso 1 1 calc R U
C12 C 0.4354(7) 0.74535(19) 0.74295(13) 0.0481(13) Uani 1 1 d . .
C13 C 0.3441(7) 0.74090(18) 0.70771(13) 0.0464(12) Uani 1 1 d . .
C14 C 0.2447(7) 0.69510(19) 0.70803(13) 0.0466(12) Uani 1 1 d . .
C15 C 0.1413(7) 0.6827(2) 0.67787(13) 0.0545(14) Uani 1 1 d . .
H15A H 0.0743 0.6529 0.6779 0.065 Uiso 1 1 calc R U
C16 C 0.1382(8) 0.7151(2) 0.64742(15) 0.0628(16) Uani 1 1 d . .
H16A H 0.0681 0.7072 0.6267 0.075 Uiso 1 1 calc R U
C17 C 0.2380(8) 0.7592(2) 0.64731(15) 0.0650(16) Uani 1 1 d . .
H17A H 0.2345 0.7804 0.6263 0.078 Uiso 1 1 calc R U
C18 C 0.3388(7) 0.7724(2) 0.67625(14) 0.0550(14) Uani 1 1 d . .
H18A H 0.4052 0.8023 0.6755 0.066 Uiso 1 1 calc R U
C19 C 0.6059(7) 0.57801(19) 0.94370(14) 0.0528(14) Uani 1 1 d . .
C20 C 0.7855(8) 0.5719(2) 0.94383(15) 0.0563(14) Uani 1 1 d . .
C21 C 0.8686(8) 0.5656(2) 0.97766(16) 0.0627(16) Uani 1 1 d . .
H21A H 0.9870 0.5621 0.9781 0.075 Uiso 1 1 calc R U
C22 C 0.7899(8) 0.5640(2) 1.01051(15) 0.0584(15) Uani 1 1 d . .
C23 C 0.6126(8) 0.5686(2) 1.00998(15) 0.0588(15) Uani 1 1 d . .
H23A H 0.5552 0.5668 1.0322 0.071 Uiso 1 1 calc R U
C24 C 0.5231(7) 0.5756(2) 0.97751(15) 0.0534(14) Uani 1 1 d . .
C25 C 0.8828(8) 0.5726(3) 0.90874(16) 0.0687(17) Uani 1 1 d . .
H25A H 1.0026 0.5682 0.9147 0.103 Uiso 1 1 calc R U
H25B H 0.8648 0.6052 0.8963 0.103 Uiso 1 1 calc R U
H25C H 0.8435 0.5449 0.8928 0.103 Uiso 1 1 calc R U
C26 C 0.8895(9) 0.5587(3) 1.04654(16) 0.0758(19) Uani 1 1 d . .
H26A H 0.8123 0.5579 1.0667 0.114 Uiso 1 1 calc R U
H26B H 0.9658 0.5877 1.0497 0.114 Uiso 1 1 calc R U
H26C H 0.9545 0.5272 1.0464 0.114 Uiso 1 1 calc R U
C27 C 0.3351(8) 0.5802(3) 0.97946(17) 0.0711(17) Uani 1 1 d . .
H27A H 0.2853 0.5840 0.9548 0.107 Uiso 1 1 calc R U
H27B H 0.3077 0.6101 0.9941 0.107 Uiso 1 1 calc R U
H27C H 0.2902 0.5497 0.9908 0.107 Uiso 1 1 calc R U
C28 C 0.1173(7) 0.52716(19) 0.80931(12) 0.0470(13) Uani 1 1 d . .
C29 C 0.1797(7) 0.4773(2) 0.80556(14) 0.0513(13) Uani 1 1 d . .
C30 C 0.0671(8) 0.4364(2) 0.80217(16) 0.0607(15) Uani 1 1 d . .
H30A H 0.1099 0.4029 0.8002 0.073 Uiso 1 1 calc R U
C31 C -0.1065(8) 0.4438(2) 0.80165(16) 0.0600(15) Uani 1 1 d . .
C32 C -0.1657(8) 0.4933(2) 0.80425(14) 0.0554(14) Uani 1 1 d . .
H32A H -0.2834 0.4987 0.8034 0.066 Uiso 1 1 calc R U
C33 C -0.0602(7) 0.5354(2) 0.80800(13) 0.0507(13) Uani 1 1 d . .
C34 C 0.3684(8) 0.4677(2) 0.80242(18) 0.0679(16) Uani 1 1 d . .
H34A H 0.3884 0.4312 0.7998 0.102 Uiso 1 1 calc R U
H34B H 0.4284 0.4802 0.8244 0.102 Uiso 1 1 calc R U
H34C H 0.4087 0.4856 0.7810 0.102 Uiso 1 1 calc R U
C35 C -0.2230(9) 0.3978(3) 0.7975(2) 0.089(2) Uani 1 1 d . .
H35A H -0.3398 0.4091 0.7983 0.133 Uiso 1 1 calc R U
H35B H -0.1990 0.3739 0.8175 0.133 Uiso 1 1 calc R U
H35C H -0.2048 0.3810 0.7742 0.133 Uiso 1 1 calc R U
C36 C -0.1348(7) 0.5885(2) 0.81032(17) 0.0607(15) Uani 1 1 d . .
H36A H -0.0442 0.6136 0.8125 0.091 Uiso 1 1 calc R U
H36B H -0.2042 0.5907 0.8317 0.091 Uiso 1 1 calc R U
H36C H -0.2040 0.5954 0.7882 0.091 Uiso 1 1 calc R U
C37 C 0.5425(7) 0.79012(19) 0.75513(13) 0.0492(13) Uani 1 1 d . .
C38 C 0.7077(7) 0.7966(2) 0.74276(14) 0.0527(14) Uani 1 1 d . .
C39 C 0.8052(8) 0.8373(2) 0.75666(16) 0.0643(16) Uani 1 1 d . .
H39A H 0.9166 0.8414 0.7489 0.077 Uiso 1 1 calc R U
C40 C 0.7415(9) 0.8721(2) 0.78173(16) 0.0646(16) Uani 1 1 d . .
C41 C 0.5782(9) 0.8658(2) 0.79349(16) 0.0653(16) Uani 1 1 d . .
H41A H 0.5349 0.8891 0.8105 0.078 Uiso 1 1 calc R U
C42 C 0.4765(7) 0.8252(2) 0.78035(14) 0.0543(14) Uani 1 1 d . .
C43 C 0.7822(8) 0.7597(2) 0.71580(16) 0.0660(16) Uani 1 1 d . .
H43A H 0.8951 0.7709 0.7100 0.099 Uiso 1 1 calc R U
H43B H 0.7112 0.7587 0.6934 0.099 Uiso 1 1 calc R U
H43C H 0.7882 0.7257 0.7266 0.099 Uiso 1 1 calc R U
C44 C 0.8509(10) 0.9168(3) 0.7962(2) 0.094(2) Uani 1 1 d . .
H44A H 0.9627 0.9145 0.7861 0.141 Uiso 1 1 calc R U
H44B H 0.8609 0.9152 0.8229 0.141 Uiso 1 1 calc R U
H44C H 0.7986 0.9491 0.7888 0.141 Uiso 1 1 calc R U
C45 C 0.2988(8) 0.8193(2) 0.79490(17) 0.0726(18) Uani 1 1 d . .
H45A H 0.2457 0.7889 0.7842 0.109 Uiso 1 1 calc R U
H45B H 0.2317 0.8493 0.7882 0.109 Uiso 1 1 calc R U
H45C H 0.3060 0.8160 0.8215 0.109 Uiso 1 1 calc R U
S1' S 0.7088(2) 0.79223(6) 0.48451(4) 0.0668(5) Uani 1 1 d . .
C1' C 0.8313(8) 0.7481(2) 0.46082(15) 0.0610(16) Uani 1 1 d . .
C2' C 0.8821(8) 0.7077(2) 0.48250(14) 0.0574(14) Uani 1 1 d . .
H2'A H 0.9505 0.6807 0.4744 0.069 Uiso 1 1 calc R U
C3' C 0.8199(8) 0.7111(2) 0.51864(14) 0.0572(15) Uani 1 1 d . .
C4' C 0.7244(8) 0.75523(19) 0.52372(14) 0.0562(15) Uani 1 1 d . .
C5' C 0.6568(7) 0.7566(2) 0.56047(14) 0.0537(14) Uani 1 1 d . .
C6' C 0.7132(8) 0.7116(2) 0.57772(14) 0.0547(14) Uani 1 1 d . .
C7' C 0.8178(7) 0.68235(19) 0.55304(14) 0.0531(14) Uani 1 1 d . .
C8' C 0.8882(7) 0.63671(19) 0.56309(14) 0.0526(13) Uani 1 1 d . .
H8'A H 0.9582 0.6187 0.5472 0.063 Uiso 1 1 calc R U
C9' C 0.8517(7) 0.6170(2) 0.59894(14) 0.0517(13) Uani 1 1 d . .
C10' C 0.7440(7) 0.6451(2) 0.62316(14) 0.0510(13) Uani 1 1 d . .
C11' C 0.6765(7) 0.69202(19) 0.61371(13) 0.0517(13) Uani 1 1 d . .
H11B H 0.6094 0.7105 0.6299 0.062 Uiso 1 1 calc R U
C12' C 0.9039(7) 0.57110(19) 0.61539(15) 0.0523(14) Uani 1 1 d . .
C13' C 0.8252(7) 0.5684(2) 0.65173(14) 0.0546(14) Uani 1 1 d . .
C14' C 0.7288(7) 0.6137(2) 0.65671(14) 0.0533(14) Uani 1 1 d . .
C15' C 0.6385(7) 0.6201(2) 0.68814(14) 0.0575(14) Uani 1 1 d . .
H15B H 0.5735 0.6498 0.6916 0.069 Uiso 1 1 calc R U
C16' C 0.6464(9) 0.5811(2) 0.71480(16) 0.0735(18) Uani 1 1 d . .
H16B H 0.5862 0.5848 0.7365 0.088 Uiso 1 1 calc R U
C17' C 0.7410(10) 0.5375(3) 0.70968(17) 0.078(2) Uani 1 1 d . .
H17B H 0.7446 0.5120 0.7280 0.094 Uiso 1 1 calc R U
C18' C 0.8307(9) 0.5303(2) 0.67819(15) 0.0682(17) Uani 1 1 d . .
H18B H 0.8939 0.5002 0.6748 0.082 Uiso 1 1 calc R U
C19' C 0.8614(8) 0.7559(2) 0.42092(15) 0.0594(15) Uani 1 1 d . .
C20' C 1.0074(8) 0.7821(2) 0.41067(14) 0.0602(15) Uani 1 1 d . .
C21' C 1.0372(8) 0.7881(2) 0.37326(15) 0.0636(16) Uani 1 1 d . .
H21B H 1.1338 0.8062 0.3663 0.076 Uiso 1 1 calc R U
C22' C 0.9296(8) 0.76820(19) 0.34618(14) 0.0542(14) Uani 1 1 d . .
C23' C 0.7861(8) 0.7411(2) 0.35745(15) 0.0575(15) Uani 1 1 d . .
H23B H 0.7129 0.7264 0.3394 0.069 Uiso 1 1 calc R U
C24' C 0.7491(8) 0.7354(2) 0.39423(15) 0.0591(15) Uani 1 1 d . .
C25' C 1.1324(10) 0.8033(3) 0.43893(17) 0.091(2) Uani 1 1 d . .
H25D H 1.0956 0.7951 0.4634 0.136 Uiso 1 1 calc R U
H25E H 1.1396 0.8403 0.4362 0.136 Uiso 1 1 calc R U
H25F H 1.2429 0.7882 0.4354 0.136 Uiso 1 1 calc R U
C26' C 0.9609(8) 0.7755(2) 0.30633(15) 0.0657(16) Uani 1 1 d . .
H26D H 0.8727 0.7584 0.2916 0.099 Uiso 1 1 calc R U
H26E H 1.0701 0.7610 0.3008 0.099 Uiso 1 1 calc R U
H26F H 0.9604 0.8119 0.3006 0.099 Uiso 1 1 calc R U
C27' C 0.5879(9) 0.7090(3) 0.40399(19) 0.087(2) Uani 1 1 d . .
H27D H 0.5288 0.6972 0.3817 0.131 Uiso 1 1 calc R U
H27E H 0.5164 0.7328 0.4168 0.131 Uiso 1 1 calc R U
H27F H 0.6142 0.6798 0.4198 0.131 Uiso 1 1 calc R U
C28' C 0.5569(8) 0.80011(19) 0.57466(14) 0.0537(14) Uani 1 1 d . .
C29' C 0.3901(8) 0.8080(2) 0.56107(13) 0.0564(15) Uani 1 1 d . .
C30' C 0.3036(8) 0.8516(2) 0.57194(15) 0.0598(15) Uani 1 1 d . .
H30B H 0.1918 0.8567 0.5629 0.072 Uiso 1 1 calc R U
C31' C 0.3762(8) 0.8880(2) 0.59563(15) 0.0579(15) Uani 1 1 d . .
C32' C 0.5427(8) 0.8789(2) 0.60903(14) 0.0579(15) Uani 1 1 d . .
H32B H 0.5951 0.9028 0.6252 0.069 Uiso 1 1 calc R U
C33' C 0.6319(8) 0.8352(2) 0.59893(14) 0.0574(15) Uani 1 1 d . .
C34' C 0.2989(9) 0.7688(2) 0.53682(17) 0.0769(19) Uani 1 1 d . .
H34D H 0.1874 0.7817 0.5296 0.115 Uiso 1 1 calc R U
H34E H 0.2878 0.7370 0.5503 0.115 Uiso 1 1 calc R U
H34F H 0.3632 0.7627 0.5150 0.115 Uiso 1 1 calc R U
C35' C 0.2845(9) 0.9364(2) 0.60554(18) 0.0733(18) Uani 1 1 d . .
H35D H 0.1713 0.9359 0.5942 0.110 Uiso 1 1 calc R U
H35E H 0.3458 0.9659 0.5967 0.110 Uiso 1 1 calc R U
H35F H 0.2772 0.9385 0.6321 0.110 Uiso 1 1 calc R U
C36' C 0.8109(8) 0.8282(2) 0.61426(18) 0.0732(18) Uani 1 1 d . .
H36D H 0.8398 0.8562 0.6309 0.110 Uiso 1 1 calc R U
H36E H 0.8885 0.8280 0.5942 0.110 Uiso 1 1 calc R U
H36F H 0.8193 0.7959 0.6275 0.110 Uiso 1 1 calc R U
C37' C 1.0135(7) 0.5315(2) 0.59900(14) 0.0530(14) Uani 1 1 d . .
C38' C 1.1768(8) 0.5220(2) 0.61322(15) 0.0577(15) Uani 1 1 d . .
C39' C 1.2805(8) 0.4869(2) 0.59598(17) 0.0627(15) Uani 1 1 d . .
H39B H 1.3899 0.4807 0.6060 0.075 Uiso 1 1 calc R U
C40' C 1.2267(9) 0.4609(2) 0.56439(17) 0.0652(16) Uani 1 1 d . .
C41' C 1.0610(8) 0.4698(2) 0.55104(17) 0.0654(16) Uani 1 1 d . .
H41B H 1.0212 0.4520 0.5299 0.078 Uiso 1 1 calc R U
C42' C 0.9536(7) 0.5038(2) 0.56767(14) 0.0541(14) Uani 1 1 d . .
C43' C 1.2505(9) 0.5512(3) 0.64674(18) 0.081(2) Uani 1 1 d . .
H43D H 1.3643 0.5389 0.6526 0.122 Uiso 1 1 calc R U
H43E H 1.1800 0.5454 0.6676 0.122 Uiso 1 1 calc R U
H43F H 1.2540 0.5876 0.6412 0.122 Uiso 1 1 calc R U
C44' C 1.3430(9) 0.4248(3) 0.5448(2) 0.089(2) Uani 1 1 d . .
H44D H 1.2833 0.4103 0.5233 0.134 Uiso 1 1 calc R U
H44E H 1.3786 0.3973 0.5614 0.134 Uiso 1 1 calc R U
H44F H 1.4416 0.4435 0.5370 0.134 Uiso 1 1 calc R U
C45' C 0.7748(8) 0.5090(2) 0.55243(16) 0.0669(17) Uani 1 1 d . .
H45D H 0.7149 0.5341 0.5667 0.100 Uiso 1 1 calc R U
H45E H 0.7180 0.4760 0.5538 0.100 Uiso 1 1 calc R U
H45F H 0.7762 0.5201 0.5269 0.100 Uiso 1 1 calc R U
N1S N 0.3280(9) 0.5811(3) 0.3716(2) 0.100(2) Uani 1 1 d . .
C1S C 0.2243(12) 0.6068(3) 0.3819(2) 0.094(2) Uani 1 1 d . .
C2S C 0.0895(12) 0.6417(4) 0.3943(2) 0.124(3) Uani 1 1 d . .
N2S N 1.2570(13) 0.6332(4) 0.4881(3) 0.164(4) Uani 1 1 d . .
C3S C 1.3123(12) 0.6232(3) 0.5166(3) 0.107(3) Uani 1 1 d . .
C4S C 1.3856(12) 0.6127(4) 0.5534(3) 0.122(3) Uani 1 1 d . .

loop_
_atom_site_aniso_label
_atom_site_aniso_U_11
_atom_site_aniso_U_22
_atom_site_aniso_U_33
_atom_site_aniso_U_23
_atom_site_aniso_U_13
_atom_site_aniso_U_12
S1 0.0594(10) 0.0556(8) 0.0478(7) 0.0065(6) -0.0042(6) -0.0088(7)
C1 0.053(4) 0.051(3) 0.048(3) 0.003(2) -0.001(3) -0.006(3)
C2 0.046(3) 0.055(3) 0.045(3) -0.002(2) 0.003(2) 0.000(3)
C3 0.042(3) 0.055(3) 0.044(3) -0.003(2) 0.000(2) -0.001(3)
C4 0.050(3) 0.047(3) 0.042(3) 0.002(2) 0.002(2) 0.001(3)
C5 0.043(3) 0.052(3) 0.042(3) 0.000(2) 0.005(2) -0.001(2)
C6 0.039(3) 0.047(3) 0.045(3) -0.004(2) 0.001(2) -0.007(2)
C7 0.045(3) 0.047(3) 0.045(3) 0.002(2) 0.001(2) 0.000(2)
C8 0.045(3) 0.051(3) 0.047(3) -0.005(2) 0.000(2) -0.009(3)
C9 0.054(4) 0.047(3) 0.046(3) 0.000(2) 0.000(2) -0.004(3)
C10 0.043(3) 0.048(3) 0.044(3) -0.005(2) 0.004(2) 0.000(2)
C11 0.048(3) 0.049(3) 0.043(3) -0.005(2) 0.005(2) -0.004(3)
C12 0.054(3) 0.048(3) 0.043(3) 0.000(2) 0.007(2) -0.002(3)
C13 0.054(3) 0.042(3) 0.044(3) 0.003(2) 0.011(2) 0.002(2)
C14 0.050(3) 0.048(3) 0.042(3) -0.002(2) 0.002(2) 0.006(3)
C15 0.065(4) 0.049(3) 0.049(3) -0.006(2) -0.001(3) 0.005(3)
C16 0.073(4) 0.069(4) 0.045(3) 0.002(3) -0.003(3) 0.007(3)
C17 0.081(5) 0.063(4) 0.051(3) 0.018(3) 0.006(3) 0.016(3)
C18 0.062(4) 0.045(3) 0.059(3) 0.001(2) 0.010(3) 0.001(3)
C19 0.057(4) 0.049(3) 0.052(3) 0.002(2) -0.001(3) -0.006(3)
C20 0.054(4) 0.061(3) 0.054(3) 0.001(3) 0.002(3) -0.006(3)
C21 0.054(4) 0.072(4) 0.062(4) 0.007(3) -0.001(3) -0.003(3)
C22 0.067(4) 0.052(3) 0.055(3) 0.004(2) -0.005(3) -0.002(3)
C23 0.065(4) 0.068(4) 0.044(3) 0.006(2) 0.002(3) 0.005(3)
C24 0.050(4) 0.053(3) 0.057(3) 0.001(2) 0.006(3) -0.001(3)
C25 0.056(4) 0.092(4) 0.059(3) 0.007(3) 0.009(3) -0.003(3)
C26 0.080(5) 0.090(4) 0.057(3) 0.003(3) -0.006(3) -0.003(4)
C27 0.062(4) 0.084(4) 0.068(4) 0.004(3) 0.009(3) 0.001(4)
C28 0.054(4) 0.052(3) 0.035(2) 0.004(2) -0.001(2) -0.007(3)
C29 0.048(4) 0.052(3) 0.054(3) -0.002(2) 0.005(3) -0.002(3)
C30 0.067(4) 0.050(3) 0.065(4) -0.008(3) 0.009(3) -0.001(3)
C31 0.061(4) 0.059(3) 0.060(3) -0.009(3) 0.011(3) -0.008(3)
C32 0.050(4) 0.069(4) 0.048(3) -0.003(3) 0.005(3) -0.011(3)
C33 0.054(4) 0.056(3) 0.042(3) 0.003(2) -0.004(2) -0.003(3)
C34 0.063(4) 0.064(4) 0.077(4) 0.000(3) 0.006(3) 0.003(3)
C35 0.086(5) 0.076(4) 0.105(5) -0.018(4) 0.019(4) -0.033(4)
C36 0.048(4) 0.061(3) 0.073(4) 0.001(3) 0.005(3) 0.003(3)
C37 0.061(4) 0.046(3) 0.041(3) 0.007(2) -0.001(3) -0.003(3)
C38 0.062(4) 0.049(3) 0.048(3) 0.005(2) 0.007(3) -0.007(3)
C39 0.066(4) 0.060(3) 0.066(4) 0.007(3) 0.002(3) -0.011(3)
C40 0.073(5) 0.056(3) 0.064(4) 0.002(3) -0.006(3) -0.013(3)
C41 0.083(5) 0.053(3) 0.060(3) -0.005(3) 0.001(3) -0.004(3)
C42 0.059(4) 0.051(3) 0.052(3) 0.002(2) 0.004(3) -0.003(3)
C43 0.066(4) 0.068(4) 0.065(3) -0.001(3) 0.016(3) -0.006(3)
C44 0.111(6) 0.074(4) 0.097(5) -0.012(4) -0.010(5) -0.030(4)
C45 0.066(4) 0.076(4) 0.077(4) -0.017(3) 0.016(3) 0.000(4)
S1' 0.0933(13) 0.0562(8) 0.0518(8) 0.0099(6) 0.0134(8) 0.0193(8)
C1' 0.079(4) 0.055(3) 0.049(3) 0.005(2) 0.011(3) 0.007(3)
C2' 0.067(4) 0.054(3) 0.052(3) 0.000(2) 0.007(3) 0.007(3)
C3' 0.070(4) 0.053(3) 0.049(3) -0.001(2) 0.005(3) 0.010(3)
C4' 0.074(4) 0.047(3) 0.048(3) 0.006(2) 0.005(3) 0.013(3)
C5' 0.062(4) 0.053(3) 0.047(3) 0.003(2) 0.008(3) 0.006(3)
C6' 0.063(4) 0.050(3) 0.051(3) -0.004(2) 0.002(3) 0.011(3)
C7' 0.060(4) 0.048(3) 0.053(3) 0.003(2) 0.011(3) 0.007(3)
C8' 0.052(4) 0.052(3) 0.054(3) 0.000(2) 0.006(3) 0.008(3)
C9' 0.054(4) 0.052(3) 0.050(3) -0.002(2) 0.001(3) 0.007(3)
C10' 0.050(3) 0.054(3) 0.049(3) 0.003(2) -0.003(3) 0.001(3)
C11' 0.060(4) 0.050(3) 0.044(3) -0.001(2) 0.001(3) 0.004(3)
C12' 0.053(4) 0.050(3) 0.054(3) 0.006(2) 0.000(3) 0.002(3)
C13' 0.053(4) 0.062(3) 0.048(3) 0.001(2) 0.001(3) 0.005(3)
C14' 0.058(4) 0.054(3) 0.048(3) 0.001(2) 0.000(3) 0.003(3)
C15' 0.061(4) 0.061(3) 0.050(3) -0.001(3) 0.004(3) 0.009(3)
C16' 0.098(5) 0.080(4) 0.044(3) 0.005(3) 0.012(3) 0.008(4)
C17' 0.104(6) 0.075(4) 0.056(4) 0.019(3) 0.011(4) 0.017(4)
C18' 0.088(5) 0.061(3) 0.056(3) 0.007(3) 0.001(3) 0.014(3)
C19' 0.075(4) 0.054(3) 0.050(3) 0.010(2) 0.009(3) 0.012(3)
C20' 0.073(4) 0.059(3) 0.048(3) 0.002(2) -0.001(3) -0.004(3)
C21' 0.076(4) 0.061(3) 0.055(3) -0.001(3) 0.011(3) -0.004(3)
C22' 0.065(4) 0.045(3) 0.053(3) 0.000(2) 0.001(3) 0.009(3)
C23' 0.064(4) 0.051(3) 0.057(3) 0.006(3) -0.001(3) 0.004(3)
C24' 0.064(4) 0.059(3) 0.055(3) 0.011(3) 0.003(3) 0.001(3)
C25' 0.106(6) 0.105(5) 0.060(4) -0.014(4) -0.011(4) -0.027(5)
C26' 0.082(5) 0.059(3) 0.056(3) 0.001(3) 0.003(3) 0.004(3)
C27' 0.078(5) 0.112(6) 0.072(4) 0.014(4) 0.010(4) -0.022(5)
C28' 0.069(4) 0.045(3) 0.047(3) 0.006(2) 0.007(3) 0.012(3)
C29' 0.074(4) 0.054(3) 0.041(3) 0.004(2) 0.005(3) 0.004(3)
C30' 0.060(4) 0.062(3) 0.057(3) 0.005(3) 0.005(3) 0.011(3)
C31' 0.070(4) 0.053(3) 0.052(3) 0.003(2) 0.013(3) 0.008(3)
C32' 0.068(4) 0.058(3) 0.047(3) -0.005(2) 0.002(3) 0.000(3)
C33' 0.064(4) 0.059(3) 0.049(3) 0.002(3) -0.002(3) 0.008(3)
C34' 0.087(5) 0.076(4) 0.068(4) -0.008(3) -0.003(4) 0.013(4)
C35' 0.072(5) 0.065(4) 0.083(4) -0.003(3) 0.011(4) 0.012(3)
C36' 0.078(5) 0.058(3) 0.083(4) -0.005(3) -0.009(4) 0.006(3)
C37' 0.058(4) 0.052(3) 0.050(3) 0.006(2) 0.008(3) 0.008(3)
C38' 0.065(4) 0.050(3) 0.058(3) 0.001(2) -0.001(3) 0.007(3)
C39' 0.050(4) 0.064(3) 0.074(4) 0.000(3) 0.001(3) 0.007(3)
C40' 0.072(5) 0.052(3) 0.073(4) 0.001(3) 0.016(3) 0.008(3)
C41' 0.069(4) 0.059(3) 0.068(4) -0.002(3) -0.002(3) 0.005(3)
C42' 0.057(4) 0.055(3) 0.051(3) 0.001(2) 0.007(3) 0.009(3)
C43' 0.079(5) 0.082(4) 0.081(4) -0.016(4) -0.016(4) 0.014(4)
C44' 0.077(5) 0.091(5) 0.099(5) -0.022(4) -0.002(4) 0.029(4)
C45' 0.064(4) 0.071(4) 0.065(4) -0.005(3) -0.008(3) 0.007(3)
N1S 0.100(6) 0.095(5) 0.107(5) 0.008(4) 0.015(4) 0.026(4)
C1S 0.111(7) 0.086(5) 0.085(5) 0.025(4) -0.014(5) -0.007(5)
C2S 0.125(8) 0.138(8) 0.111(7) -0.008(6) 0.034(6) 0.058(7)
N2S 0.178(9) 0.194(10) 0.118(7) -0.057(7) -0.039(6) 0.088(8)
C3S 0.087(7) 0.091(6) 0.145(8) -0.030(6) 0.019(6) 0.017(5)
C4S 0.094(7) 0.140(8) 0.130(7) 0.036(6) -0.022(6) -0.001(6)

loop_
_atom_type_symbol
_atom_type_description
_atom_type_scat_dispersion_real
_atom_type_scat_dispersion_imag
_atom_type_scat_source
C C 0.0181 0.0091 'International Tables Vol C Tables 4.2.6.8 and 6.1.1.4'
H H 0.0000 0.0000 'International Tables Vol C Tables 4.2.6.8 and 6.1.1.4'
S S 0.3331 0.5567 'International Tables Vol C Tables 4.2.6.8 and 6.1.1.4'
N N 0.0311 0.0180 'International Tables Vol C Tables 4.2.6.8 and 6.1.1.4'

loop_
_geom_angle_atom_site_label_1
_geom_angle_atom_site_label_2
_geom_angle_atom_site_label_3
_geom_angle
C4 S1 C1 91.3(2)
C2 C1 C19 128.3(5)
C2 C1 S1 111.8(4)
C19 C1 S1 119.8(4)
C1 C2 C3 111.9(5)
C1 C2 H2A 124.1
C3 C2 H2A 124.1
C4 C3 C2 113.8(5)
C4 C3 C7 106.4(4)
C2 C3 C7 139.8(5)
C3 C4 C5 111.7(4)
C3 C4 S1 111.3(4)
C5 C4 S1 137.0(4)
C6 C5 C4 106.4(4)
C6 C5 C28 130.4(4)
C4 C5 C28 123.2(4)
C5 C6 C11 130.9(5)
C5 C6 C7 109.4(4)
C11 C6 C7 119.7(4)
C8 C7 C3 133.0(5)
C8 C7 C6 120.9(4)
C3 C7 C6 106.1(4)
C7 C8 C9 119.7(5)
C7 C8 H8A 120.2
C9 C8 H8A 120.2
C12 C9 C8 130.5(5)
C12 C9 C10 110.3(4)
C8 C9 C10 119.1(4)
C11 C10 C9 122.2(4)
C11 C10 C14 132.1(5)
C9 C10 C14 105.7(4)
C10 C11 C6 118.4(5)
C10 C11 H11A 120.8
C6 C11 H11A 120.8
C9 C12 C13 108.3(4)
C9 C12 C37 126.2(4)
C13 C12 C37 125.4(4)
C18 C13 C14 119.6(5)
C18 C13 C12 132.0(5)
C14 C13 C12 108.3(4)
C15 C14 C13 119.9(5)
C15 C14 C10 132.7(5)
C13 C14 C10 107.4(4)
C14 C15 C16 118.8(5)
C14 C15 H15A 120.6
C16 C15 H15A 120.6
C15 C16 C17 120.6(5)
C15 C16 H16A 119.7
C17 C16 H16A 119.7
C18 C17 C16 121.9(5)
C18 C17 H17A 119.0
C16 C17 H17A 119.0
C17 C18 C13 119.2(5)
C17 C18 H18A 120.4
C13 C18 H18A 120.4
C24 C19 C20 119.0(5)
C24 C19 C1 122.5(5)
C20 C19 C1 118.6(5)
C21 C20 C19 117.1(5)
C21 C20 C25 120.7(6)
C19 C20 C25 122.2(5)
C22 C21 C20 124.3(6)
C22 C21 H21A 117.9
C20 C21 H21A 117.9
C21 C22 C23 118.1(5)
C21 C22 C26 121.4(6)
C23 C22 C26 120.5(6)
C24 C23 C22 120.5(6)
C24 C23 H23A 119.8
C22 C23 H23A 119.8
C23 C24 C19 121.0(6)
C23 C24 C27 117.0(5)
C19 C24 C27 122.0(5)
C20 C25 H25A 109.5
C20 C25 H25B 109.5
H25A C25 H25B 109.5
C20 C25 H25C 109.5
H25A C25 H25C 109.5
H25B C25 H25C 109.5
C22 C26 H26A 109.5
C22 C26 H26B 109.5
H26A C26 H26B 109.5
C22 C26 H26C 109.5
H26A C26 H26C 109.5
H26B C26 H26C 109.5
C24 C27 H27A 109.5
C24 C27 H27B 109.5
H27A C27 H27B 109.5
C24 C27 H27C 109.5
H27A C27 H27C 109.5
H27B C27 H27C 109.5
C29 C28 C33 119.3(5)
C29 C28 C5 119.9(5)
C33 C28 C5 120.7(5)
C30 C29 C28 119.5(5)
C30 C29 C34 119.6(5)
C28 C29 C34 120.8(5)
C29 C30 C31 121.7(5)
C29 C30 H30A 119.2
C31 C30 H30A 119.2
C32 C31 C30 118.0(5)
C32 C31 C35 122.7(6)
C30 C31 C35 119.3(6)
C31 C32 C33 123.0(6)
C31 C32 H32A 118.5
C33 C32 H32A 118.5
C32 C33 C28 118.4(5)
C32 C33 C36 119.9(5)
C28 C33 C36 121.7(5)
C29 C34 H34A 109.5
C29 C34 H34B 109.5
H34A C34 H34B 109.5
C29 C34 H34C 109.5
H34A C34 H34C 109.5
H34B C34 H34C 109.5
C31 C35 H35A 109.5
C31 C35 H35B 109.5
H35A C35 H35B 109.5
C31 C35 H35C 109.5
H35A C35 H35C 109.5
H35B C35 H35C 109.5
C33 C36 H36A 109.5
C33 C36 H36B 109.5
H36A C36 H36B 109.5
C33 C36 H36C 109.5
H36A C36 H36C 109.5
H36B C36 H36C 109.5
C38 C37 C42 120.1(5)
C38 C37 C12 121.3(5)
C42 C37 C12 118.6(5)
C39 C38 C37 118.8(5)
C39 C38 C43 119.8(5)
C37 C38 C43 121.4(5)
C40 C39 C38 121.6(6)
C40 C39 H39A 119.2
C38 C39 H39A 119.2
C41 C40 C39 119.2(6)
C41 C40 C44 120.4(6)
C39 C40 C44 120.4(6)
C40 C41 C42 121.0(6)
C40 C41 H41A 119.5
C42 C41 H41A 119.5
C41 C42 C37 119.3(6)
C41 C42 C45 118.8(5)
C37 C42 C45 121.9(5)
C38 C43 H43A 109.5
C38 C43 H43B 109.5
H43A C43 H43B 109.5
C38 C43 H43C 109.5
H43A C43 H43C 109.5
H43B C43 H43C 109.5
C40 C44 H44A 109.5
C40 C44 H44B 109.5
H44A C44 H44B 109.5
C40 C44 H44C 109.5
H44A C44 H44C 109.5
H44B C44 H44C 109.5
C42 C45 H45A 109.5
C42 C45 H45B 109.5
H45A C45 H45B 109.5
C42 C45 H45C 109.5
H45A C45 H45C 109.5
H45B C45 H45C 109.5
C4' S1' C1' 90.8(3)
C2' C1' C19' 127.6(5)
C2' C1' S1' 112.3(4)
C19' C1' S1' 120.0(4)
C1' C2' C3' 112.3(5)
C1' C2' H2'A 123.9
C3' C2' H2'A 123.9
C4' C3' C2' 112.5(5)
C4' C3' C7' 106.7(5)
C2' C3' C7' 140.7(5)
C3' C4' C5' 111.2(5)
C3' C4' S1' 112.1(4)
C5' C4' S1' 136.7(4)
C6' C5' C4' 105.6(5)
C6' C5' C28' 130.6(5)
C4' C5' C28' 123.7(5)
C5' C6' C11' 129.3(5)
C5' C6' C7' 110.1(5)
C11' C6' C7' 120.6(5)
C8' C7' C6' 122.0(5)
C8' C7' C3' 131.6(5)
C6' C7' C3' 106.4(4)
C7' C8' C9' 117.6(5)
C7' C8' H8'A 121.2
C9' C8' H8'A 121.2
C12' C9' C8' 129.0(5)
C12' C9' C10' 110.2(5)
C8' C9' C10' 120.8(5)
C11' C10' C9' 122.1(5)
C11' C10' C14' 131.1(5)
C9' C10' C14' 106.8(4)
C10' C11' C6' 116.9(5)
C10' C11' H11B 121.5
C6' C11' H11B 121.5
C9' C12' C13' 107.1(5)
C9' C12' C37' 126.3(5)
C13' C12' C37' 126.5(5)
C18' C13' C14' 120.8(5)
C18' C13' C12' 130.5(5)
C14' C13' C12' 108.7(5)
C15' C14' C13' 120.2(5)
C15' C14' C10' 132.6(5)
C13' C14' C10' 107.1(5)
C14' C15' C16' 118.1(5)
C14' C15' H15B 120.9
C16' C15' H15B 120.9
C17' C16' C15' 121.0(6)
C17' C16' H16B 119.5
C15' C16' H16B 119.5
C18' C17' C16' 121.5(6)
C18' C17' H17B 119.3
C16' C17' H17B 119.3
C17' C18' C13' 118.3(6)
C17' C18' H18B 120.8
C13' C18' H18B 120.8
C24' C19' C20' 120.7(5)
C24' C19' C1' 120.1(6)
C20' C19' C1' 119.1(5)
C21' C20' C19' 118.9(5)
C21' C20' C25' 119.5(6)
C19' C20' C25' 121.6(5)
C22' C21' C20' 122.1(6)
C22' C21' H21B 119.0
C20' C21' H21B 119.0
C21' C22' C23' 117.6(5)
C21' C22' C26' 121.7(6)
C23' C22' C26' 120.7(5)
C24' C23' C22' 122.3(6)
C24' C23' H23B 118.8
C22' C23' H23B 118.8
C23' C24' C19' 118.5(6)
C23' C24' C27' 119.2(6)
C19' C24' C27' 122.3(5)
C20' C25' H25D 109.5
C20' C25' H25E 109.5
H25D C25' H25E 109.5
C20' C25' H25F 109.5
H25D C25' H25F 109.5
H25E C25' H25F 109.5
C22' C26' H26D 109.5
C22' C26' H26E 109.5
H26D C26' H26E 109.5
C22' C26' H26F 109.5
H26D C26' H26F 109.5
H26E C26' H26F 109.5
C24' C27' H27D 109.5
C24' C27' H27E 109.5
H27D C27' H27E 109.5
C24' C27' H27F 109.5
H27D C27' H27F 109.5
H27E C27' H27F 109.5
C33' C28' C29' 119.9(5)
C33' C28' C5' 120.3(5)
C29' C28' C5' 119.6(5)
C30' C29' C28' 119.0(5)
C30' C29' C34' 119.2(6)
C28' C29' C34' 121.7(5)
C31' C30' C29' 122.5(6)
C31' C30' H30B 118.7
C29' C30' H30B 118.7
C30' C31' C32' 117.3(5)
C30' C31' C35' 121.9(6)
C32' C31' C35' 120.8(5)
C33' C32' C31' 121.5(5)
C33' C32' H32B 119.3
C31' C32' H32B 119.3
C28' C33' C32' 119.8(5)
C28' C33' C36' 121.7(5)
C32' C33' C36' 118.5(5)
C29' C34' H34D 109.5
C29' C34' H34E 109.5
H34D C34' H34E 109.5
C29' C34' H34F 109.5
H34D C34' H34F 109.5
H34E C34' H34F 109.5
C31' C35' H35D 109.5
C31' C35' H35E 109.5
H35D C35' H35E 109.5
C31' C35' H35F 109.5
H35D C35' H35F 109.5
H35E C35' H35F 109.5
C33' C36' H36D 109.5
C33' C36' H36E 109.5
H36D C36' H36E 109.5
C33' C36' H36F 109.5
H36D C36' H36F 109.5
H36E C36' H36F 109.5
C38' C37' C42' 119.0(5)
C38' C37' C12' 121.3(5)
C42' C37' C12' 119.6(5)
C37' C38' C39' 120.1(5)
C37' C38' C43' 121.7(5)
C39' C38' C43' 118.1(6)
C40' C39' C38' 121.8(6)
C40' C39' H39B 119.1
C38' C39' H39B 119.1
C39' C40' C41' 117.4(6)
C39' C40' C44' 121.5(6)
C41' C40' C44' 121.2(6)
C42' C41' C40' 122.5(6)
C42' C41' H41B 118.7
C40' C41' H41B 118.7
C41' C42' C37' 119.1(6)
C41' C42' C45' 118.7(5)
C37' C42' C45' 122.2(5)
C38' C43' H43D 109.5
C38' C43' H43E 109.5
H43D C43' H43E 109.5
C38' C43' H43F 109.5
H43D C43' H43F 109.5
H43E C43' H43F 109.5
C40' C44' H44D 109.5
C40' C44' H44E 109.5
H44D C44' H44E 109.5
C40' C44' H44F 109.5
H44D C44' H44F 109.5
H44E C44' H44F 109.5
C42' C45' H45D 109.5
C42' C45' H45E 109.5
H45D C45' H45E 109.5
C42' C45' H45F 109.5
H45D C45' H45F 109.5
H45E C45' H45F 109.5
N1S C1S C2S 177.9(9)
N2S C3S C4S 177.4(12)

loop_
_geom_bond_atom_site_label_1
_geom_bond_atom_site_label_2
_geom_bond_distance
S1 C4 1.717(5)
S1 C1 1.750(5)
C1 C2 1.373(7)
C1 C19 1.486(7)
C2 C3 1.410(6)
C2 H2A 0.9400
C3 C4 1.383(7)
C3 C7 1.467(7)
C4 C5 1.451(7)
C5 C6 1.383(7)
C5 C28 1.479(7)
C6 C11 1.429(6)
C6 C7 1.476(7)
C7 C8 1.361(7)
C8 C9 1.425(7)
C8 H8A 0.9400
C9 C12 1.368(7)
C9 C10 1.460(7)
C10 C11 1.367(7)
C10 C14 1.464(7)
C11 H11A 0.9400
C12 C13 1.450(7)
C12 C37 1.498(7)
C13 C18 1.405(7)
C13 C14 1.429(7)
C14 C15 1.380(7)
C15 C16 1.390(7)
C15 H15A 0.9400
C16 C17 1.395(8)
C16 H16A 0.9400
C17 C18 1.339(8)
C17 H17A 0.9400
C18 H18A 0.9400
C19 C24 1.414(8)
C19 C20 1.428(8)
C20 C21 1.381(7)
C20 C25 1.513(8)
C21 C22 1.366(8)
C21 H21A 0.9400
C22 C23 1.405(8)
C22 C26 1.507(7)
C23 C24 1.364(7)
C23 H23A 0.9400
C24 C27 1.495(8)
C25 H25A 0.9700
C25 H25B 0.9700
C25 H25C 0.9700
C26 H26A 0.9700
C26 H26B 0.9700
C26 H26C 0.9700
C27 H27A 0.9700
C27 H27B 0.9700
C27 H27C 0.9700
C28 C29 1.397(7)
C28 C33 1.417(7)
C29 C30 1.391(8)
C29 C34 1.520(8)
C30 C31 1.385(8)
C30 H30A 0.9400
C31 C32 1.374(8)
C31 C35 1.515(8)
C32 C33 1.382(7)
C32 H32A 0.9400
C33 C36 1.508(7)
C34 H34A 0.9700
C34 H34B 0.9700
C34 H34C 0.9700
C35 H35A 0.9700
C35 H35B 0.9700
C35 H35C 0.9700
C36 H36A 0.9700
C36 H36B 0.9700
C36 H36C 0.9700
C37 C38 1.406(8)
C37 C42 1.408(7)
C38 C39 1.395(8)
C38 C43 1.508(8)
C39 C40 1.392(8)
C39 H39A 0.9400
C40 C41 1.385(9)
C40 C44 1.532(8)
C41 C42 1.400(8)
C41 H41A 0.9400
C42 C45 1.527(8)
C43 H43A 0.9700
C43 H43B 0.9700
C43 H43C 0.9700
C44 H44A 0.9700
C44 H44B 0.9700
C44 H44C 0.9700
C45 H45A 0.9700
C45 H45B 0.9700
C45 H45C 0.9700
S1' C4' 1.720(5)
S1' C1' 1.750(6)
C1' C2' 1.365(7)
C1' C19' 1.491(7)
C2' C3' 1.421(7)
C2' H2'A 0.9400
C3' C4' 1.390(7)
C3' C7' 1.458(7)
C4' C5' 1.456(7)
C5' C6' 1.393(7)
C5' C28' 1.485(7)
C6' C11' 1.443(7)
C6' C7' 1.458(7)
C7' C8' 1.357(7)
C8' C9' 1.439(7)
C8' H8'A 0.9400
C9' C12' 1.391(7)
C9' C10' 1.446(7)
C10' C11' 1.372(7)
C10' C14' 1.476(7)
C11' H11B 0.9400
C12' C13' 1.481(8)
C12' C37' 1.486(7)
C13' C18' 1.382(7)
C13' C14' 1.419(7)
C14' C15' 1.379(7)
C15' C16' 1.404(8)
C15' H15B 0.9400
C16' C17' 1.376(9)
C16' H16B 0.9400
C17' C18' 1.380(9)
C17' H17B 0.9400
C18' H18B 0.9400
C19' C24' 1.395(8)
C19' C20' 1.403(8)
C20' C21' 1.396(7)
C20' C25' 1.502(8)
C21' C22' 1.377(7)
C21' H21B 0.9400
C22' C23' 1.409(8)
C22' C26' 1.489(7)
C23' C24' 1.386(8)
C23' H23B 0.9400
C24' C27' 1.502(9)
C25' H25D 0.9700
C25' H25E 0.9700
C25' H25F 0.9700
C26' H26D 0.9700
C26' H26E 0.9700
C26' H26F 0.9700
C27' H27D 0.9700
C27' H27E 0.9700
C27' H27F 0.9700
C28' C33' 1.388(7)
C28' C29' 1.405(8)
C29' C30' 1.390(8)
C29' C34' 1.513(8)
C30' C31' 1.389(8)
C30' H30B 0.9400
C31' C32' 1.406(8)
C31' C35' 1.503(8)
C32' C33' 1.395(8)
C32' H32B 0.9400
C33' C36' 1.512(8)
C34' H34D 0.9700
C34' H34E 0.9700
C34' H34F 0.9700
C35' H35D 0.9700
C35' H35E 0.9700
C35' H35F 0.9700
C36' H36D 0.9700
C36' H36E 0.9700
C36' H36F 0.9700
C37' C38' 1.394(8)
C37' C42' 1.413(7)
C38' C39' 1.392(8)
C38' C43' 1.531(8)
C39' C40' 1.385(8)
C39' H39B 0.9400
C40' C41' 1.398(8)
C40' C44' 1.513(8)
C41' C42' 1.381(8)
C41' H41B 0.9400
C42' C45' 1.504(8)
C43' H43D 0.9700
C43' H43E 0.9700
C43' H43F 0.9700
C44' H44D 0.9700
C44' H44E 0.9700
C44' H44F 0.9700
C45' H45D 0.9700
C45' H45E 0.9700
C45' H45F 0.9700
N1S C1S 1.134(10)
C1S C2S 1.483(12)
N2S C3S 1.137(11)
C3S C4S 1.463(13)

loop_
_geom_torsion_atom_site_label_1
_geom_torsion_atom_site_label_2
_geom_torsion_atom_site_label_3
_geom_torsion_atom_site_label_4
_geom_torsion
C4 S1 C1 C2 0.2(4)
C4 S1 C1 C19 -175.8(5)
C19 C1 C2 C3 174.8(5)
S1 C1 C2 C3 -0.8(6)
C1 C2 C3 C4 1.1(7)
C1 C2 C3 C7 -176.9(6)
C2 C3 C4 C5 -179.5(5)
C7 C3 C4 C5 -0.7(6)
C2 C3 C4 S1 -1.0(6)
C7 C3 C4 S1 177.7(4)
C1 S1 C4 C3 0.4(4)
C1 S1 C4 C5 178.4(6)
C3 C4 C5 C6 0.9(6)
S1 C4 C5 C6 -177.0(5)
C3 C4 C5 C28 -178.1(5)
S1 C4 C5 C28 3.9(9)
C4 C5 C6 C11 178.4(5)
C28 C5 C6 C11 -2.6(10)
C4 C5 C6 C7 -0.7(6)
C28 C5 C6 C7 178.3(5)
C4 C3 C7 C8 -179.9(6)
C2 C3 C7 C8 -1.7(11)
C4 C3 C7 C6 0.3(6)
C2 C3 C7 C6 178.5(6)
C5 C6 C7 C8 -179.6(5)
C11 C6 C7 C8 1.2(8)
C5 C6 C7 C3 0.3(6)
C11 C6 C7 C3 -179.0(5)
C3 C7 C8 C9 179.5(6)
C6 C7 C8 C9 -0.7(8)
C7 C8 C9 C12 179.2(6)
C7 C8 C9 C10 -0.3(8)
C12 C9 C10 C11 -178.9(5)
C8 C9 C10 C11 0.7(8)
C12 C9 C10 C14 0.2(6)
C8 C9 C10 C14 179.8(5)
C9 C10 C11 C6 -0.2(8)
C14 C10 C11 C6 -179.0(5)
C5 C6 C11 C10 -179.8(5)
C7 C6 C11 C10 -0.7(7)
C8 C9 C12 C13 179.4(6)
C10 C9 C12 C13 -1.1(6)
C8 C9 C12 C37 -4.5(10)
C10 C9 C12 C37 175.0(5)
C9 C12 C13 C18 -178.8(6)
C37 C12 C13 C18 5.0(9)
C9 C12 C13 C14 1.6(6)
C37 C12 C13 C14 -174.6(5)
C18 C13 C14 C15 -1.5(8)
C12 C13 C14 C15 178.1(5)
C18 C13 C14 C10 178.9(5)
C12 C13 C14 C10 -1.4(6)
C11 C10 C14 C15 0.2(10)
C9 C10 C14 C15 -178.7(6)
C11 C10 C14 C13 179.7(5)
C9 C10 C14 C13 0.8(6)
C13 C14 C15 C16 0.8(8)
C10 C14 C15 C16 -179.7(6)
C14 C15 C16 C17 0.2(9)
C15 C16 C17 C18 -0.6(9)
C16 C17 C18 C13 -0.2(9)
C14 C13 C18 C17 1.2(8)
C12 C13 C18 C17 -178.4(6)
C2 C1 C19 C24 119.1(7)
S1 C1 C19 C24 -65.7(7)
C2 C1 C19 C20 -60.4(8)
S1 C1 C19 C20 114.9(5)
C24 C19 C20 C21 -2.0(8)
C1 C19 C20 C21 177.5(5)
C24 C19 C20 C25 178.3(5)
C1 C19 C20 C25 -2.2(8)
C19 C20 C21 C22 1.0(9)
C25 C20 C21 C22 -179.3(6)
C20 C21 C22 C23 0.7(9)
C20 C21 C22 C26 -178.0(6)
C21 C22 C23 C24 -1.5(8)
C26 C22 C23 C24 177.2(5)
C22 C23 C24 C19 0.5(8)
C22 C23 C24 C27 -179.8(5)
C20 C19 C24 C23 1.3(8)
C1 C19 C24 C23 -178.2(5)
C20 C19 C24 C27 -178.4(5)
C1 C19 C24 C27 2.2(8)
C6 C5 C28 C29 113.8(6)
C4 C5 C28 C29 -67.4(7)
C6 C5 C28 C33 -69.6(7)
C4 C5 C28 C33 109.2(6)
C33 C28 C29 C30 -2.7(7)
C5 C28 C29 C30 173.9(5)
C33 C28 C29 C34 172.9(5)
C5 C28 C29 C34 -10.5(7)
C28 C29 C30 C31 1.3(8)
C34 C29 C30 C31 -174.4(6)
C29 C30 C31 C32 0.6(9)
C29 C30 C31 C35 179.5(5)
C30 C31 C32 C33 -1.2(8)
C35 C31 C32 C33 180.0(5)
C31 C32 C33 C28 -0.2(8)
C31 C32 C33 C36 179.4(5)
C29 C28 C33 C32 2.1(7)
C5 C28 C33 C32 -174.5(4)
C29 C28 C33 C36 -177.5(5)
C5 C28 C33 C36 6.0(7)
C9 C12 C37 C38 105.9(6)
C13 C12 C37 C38 -78.7(7)
C9 C12 C37 C42 -72.2(7)
C13 C12 C37 C42 103.3(6)
C42 C37 C38 C39 1.7(7)
C12 C37 C38 C39 -176.3(5)
C42 C37 C38 C43 179.9(5)
C12 C37 C38 C43 1.9(8)
C37 C38 C39 C40 -1.4(8)
C43 C38 C39 C40 -179.7(5)
C38 C39 C40 C41 0.7(9)
C38 C39 C40 C44 -179.4(5)
C39 C40 C41 C42 -0.4(9)
C44 C40 C41 C42 179.7(5)
C40 C41 C42 C37 0.7(8)
C40 C41 C42 C45 178.6(5)
C38 C37 C42 C41 -1.3(7)
C12 C37 C42 C41 176.7(5)
C38 C37 C42 C45 -179.2(5)
C12 C37 C42 C45 -1.1(7)
C4' S1' C1' C2' -0.8(5)
C4' S1' C1' C19' 176.2(5)
C19' C1' C2' C3' -175.5(6)
S1' C1' C2' C3' 1.3(7)
C1' C2' C3' C4' -1.1(8)
C1' C2' C3' C7' 176.3(8)
C2' C3' C4' C5' 177.7(5)
C7' C3' C4' C5' -0.6(7)
C2' C3' C4' S1' 0.5(7)
C7' C3' C4' S1' -177.8(4)
C1' S1' C4' C3' 0.2(5)
C1' S1' C4' C5' -176.0(7)
C3' C4' C5' C6' -0.3(7)
S1' C4' C5' C6' 175.8(5)
C3' C4' C5' C28' 176.9(5)
S1' C4' C5' C28' -7.0(10)
C4' C5' C6' C11' -176.4(6)
C28' C5' C6' C11' 6.7(11)
C4' C5' C6' C7' 1.1(7)
C28' C5' C6' C7' -175.8(6)
C5' C6' C7' C8' -179.7(5)
C11' C6' C7' C8' -1.9(9)
C5' C6' C7' C3' -1.5(7)
C11' C6' C7' C3' 176.2(5)
C4' C3' C7' C8' 179.2(6)
C2' C3' C7' C8' 1.7(13)
C4' C3' C7' C6' 1.3(7)
C2' C3' C7' C6' -176.2(8)
C6' C7' C8' C9' 1.9(8)
C3' C7' C8' C9' -175.7(6)
C7' C8' C9' C12' 178.3(6)
C7' C8' C9' C10' -0.1(8)
C12' C9' C10' C11' 179.3(5)
C8' C9' C10' C11' -2.0(8)
C12' C9' C10' C14' -0.4(6)
C8' C9' C10' C14' 178.2(5)
C9' C10' C11' C6' 2.0(8)
C14' C10' C11' C6' -178.3(5)
C5' C6' C11' C10' 177.2(6)
C7' C6' C11' C10' -0.1(8)
C8' C9' C12' C13' -177.6(5)
C10' C9' C12' C13' 0.9(6)
C8' C9' C12' C37' 0.6(10)
C10' C9' C12' C37' 179.1(5)
C9' C12' C13' C18' 177.2(6)
C37' C12' C13' C18' -1.0(10)
C9' C12' C13' C14' -1.1(6)
C37' C12' C13' C14' -179.3(5)
C18' C13' C14' C15' -0.2(9)
C12' C13' C14' C15' 178.3(5)
C18' C13' C14' C10' -177.7(5)
C12' C13' C14' C10' 0.8(6)
C11' C10' C14' C15' 3.0(11)
C9' C10' C14' C15' -177.3(6)
C11' C10' C14' C13' -180.0(6)
C9' C10' C14' C13' -0.3(6)
C13' C14' C15' C16' 0.5(9)
C10' C14' C15' C16' 177.2(6)
C14' C15' C16' C17' -0.3(10)
C15' C16' C17' C18' -0.4(11)
C16' C17' C18' C13' 0.7(11)
C14' C13' C18' C17' -0.4(9)
C12' C13' C18' C17' -178.5(6)
C2' C1' C19' C24' 87.1(8)
S1' C1' C19' C24' -89.4(6)
C2' C1' C19' C20' -90.3(8)
S1' C1' C19' C20' 93.2(7)
C24' C19' C20' C21' 0.9(9)
C1' C19' C20' C21' 178.3(5)
C24' C19' C20' C25' -178.5(6)
C1' C19' C20' C25' -1.1(9)
C19' C20' C21' C22' -1.3(9)
C25' C20' C21' C22' 178.2(6)
C20' C21' C22' C23' -0.1(8)
C20' C21' C22' C26' 179.0(5)
C21' C22' C23' C24' 1.9(8)
C26' C22' C23' C24' -177.2(5)
C22' C23' C24' C19' -2.2(8)
C22' C23' C24' C27' 176.1(6)
C20' C19' C24' C23' 0.7(8)
C1' C19' C24' C23' -176.6(5)
C20' C19' C24' C27' -177.5(6)
C1' C19' C24' C27' 5.2(9)
C6' C5' C28' C33' 73.9(8)
C4' C5' C28' C33' -102.5(7)
C6' C5' C28' C29' -111.3(7)
C4' C5' C28' C29' 72.3(8)
C33' C28' C29' C30' 0.9(8)
C5' C28' C29' C30' -173.9(5)
C33' C28' C29' C34' -175.4(5)
C5' C28' C29' C34' 9.8(8)
C28' C29' C30' C31' 0.4(8)
C34' C29' C30' C31' 176.8(5)
C29' C30' C31' C32' -0.9(8)
C29' C30' C31' C35' 176.7(5)
C30' C31' C32' C33' 0.2(8)
C35' C31' C32' C33' -177.5(5)
C29' C28' C33' C32' -1.6(8)
C5' C28' C33' C32' 173.2(5)
C29' C28' C33' C36' 179.9(5)
C5' C28' C33' C36' -5.3(8)
C31' C32' C33' C28' 1.1(8)
C31' C32' C33' C36' 179.6(5)
C9' C12' C37' C38' 112.1(7)
C13' C12' C37' C38' -70.1(8)
C9' C12' C37' C42' -66.0(8)
C13' C12' C37' C42' 111.8(6)
C42' C37' C38' C39' 2.0(8)
C12' C37' C38' C39' -176.1(5)
C42' C37' C38' C43' 179.1(6)
C12' C37' C38' C43' 1.0(8)
C37' C38' C39' C40' 0.6(9)
C43' C38' C39' C40' -176.6(6)
C38' C39' C40' C41' -2.2(9)
C38' C39' C40' C44' 177.0(6)
C39' C40' C41' C42' 1.3(9)
C44' C40' C41' C42' -177.9(6)
C40' C41' C42' C37' 1.2(9)
C40' C41' C42' C45' -177.0(6)
C38' C37' C42' C41' -2.8(8)
C12' C37' C42' C41' 175.3(5)
C38' C37' C42' C45' 175.3(5)
C12' C37' C42' C45' -6.6(8)
